data_4331843
loop_
_publ_author_name
'L\"u, Zhengliang'
'Yuan, Mei'
'Pan, Feng'
'Gao, Song'
'Zhang, Deqing'
'Zhu, Daoben'

_publ_section_title
;
 Syntheses, Crystal Structures, and Magnetic Characterization of Five New
 Dimeric Manganese(III) Tetradentate Schiff Base Complexes Exhibiting
 Single-Molecule-Magnet Behavior
;
_journal_issue 9
_journal_name_full 'Inorganic Chemistry'
_journal_page_first 3538
_journal_page_last 3548
_journal_paper_doi 10.1021/ic051648l
_journal_volume 45
_journal_year 2006
_chemical_formula_sum 'C34 H32 Br4 Cl2 Mn2 N4 O14'
_chemical_formula_weight 1221.06
_chemical_name_systematic
; 
 ? 
;
_space_group_IT_number 14
_symmetry_cell_setting monoclinic
_symmetry_space_group_name_Hall '-P 2yn'
_symmetry_space_group_name_H-M 'P 1 21/n 1'
_atom_sites_solution_hydrogens geom
_atom_sites_solution_primary direct
_atom_sites_solution_secondary difmap
_audit_creation_method SHELXL-97
_cell_angle_alpha 90.00
_cell_angle_beta 102.78(3)
_cell_angle_gamma 90.00
_cell_formula_units_Z 2
_cell_length_a 11.019(2)
_cell_length_b 13.047(3)
_cell_length_c 14.914(3)
_cell_measurement_reflns_used 20596
_cell_measurement_temperature 293(2)
_cell_measurement_theta_max 27.485
_cell_measurement_theta_min 3.395
_cell_volume 2091.0(8)
_computing_cell_refinement 'HKL Scalepack (Otwinowski & Minor, 1997)'
_computing_data_collection 'KappaCCD (Nonius B. V., 1998)'
_computing_data_reduction 'HKL Denzo (Otwinowski & Minor, 1997) & maXus (Mackay et al., 1998)'
_computing_molecular_graphics 'Bruker SHELXTL V5.1 (Sheldrick, 1998)'
_computing_structure_refinement 'SHELXL-97 (Sheldrick, 1997)'
_computing_structure_solution 'SHELXS-97 (Sheldrick, 1990)'
_diffrn_ambient_temperature 293(2)
_diffrn_measured_fraction_theta_full 0.998
_diffrn_measured_fraction_theta_max 0.998
_diffrn_measurement_device_type 'NONIUS KappaCCD'
_diffrn_measurement_method CCD
_diffrn_radiation_monochromator graphite
_diffrn_radiation_source 'fine-focus sealed tube'
_diffrn_radiation_type MoK\a
_diffrn_radiation_wavelength 0.71073
_diffrn_reflns_av_R_equivalents 0.0936
_diffrn_reflns_av_sigmaI/netI 0.0621
_diffrn_reflns_limit_h_max 14
_diffrn_reflns_limit_h_min -14
_diffrn_reflns_limit_k_max 16
_diffrn_reflns_limit_k_min -16
_diffrn_reflns_limit_l_max 19
_diffrn_reflns_limit_l_min -18
_diffrn_reflns_number 37369
_diffrn_reflns_theta_full 27.50
_diffrn_reflns_theta_max 27.50
_diffrn_reflns_theta_min 3.42
_exptl_absorpt_coefficient_mu 4.624
_exptl_absorpt_correction_T_max 0.784
_exptl_absorpt_correction_T_min 0.312
_exptl_absorpt_correction_type empirical
_exptl_absorpt_process_details '(Blessing, 1995, 1997)'
_exptl_crystal_colour 'deep red'
_exptl_crystal_density_diffrn 1.939
_exptl_crystal_density_method 'not measured'
_exptl_crystal_description plate
_exptl_crystal_F_000 1200
_exptl_crystal_size_max 0.37
_exptl_crystal_size_mid 0.33
_exptl_crystal_size_min 0.07
_refine_diff_density_max 0.833
_refine_diff_density_min -0.712
_refine_diff_density_rms 0.124
_refine_ls_extinction_coef 0.0032(5)
_refine_ls_extinction_expression Fc^*^=kFc[1+0.001xFc^2^\l^3^/sin(2\q)]^-1/4^
_refine_ls_extinction_method SHELXL
_refine_ls_goodness_of_fit_ref 0.995
_refine_ls_hydrogen_treatment constr
_refine_ls_matrix_type full
_refine_ls_number_parameters 272
_refine_ls_number_reflns 4800
_refine_ls_number_restraints 0
_refine_ls_restrained_S_all 0.995
_refine_ls_R_factor_all 0.0909
_refine_ls_R_factor_gt 0.0495
_refine_ls_shift/su_max 0.000
_refine_ls_shift/su_mean 0.000
_refine_ls_structure_factor_coef Fsqd
_refine_ls_weighting_details 'calc w=1/[\s^2^(Fo^2^)+(0.0779P)^2^+0.0000P] where P=(Fo^2^+2Fc^2^)/3'
_refine_ls_weighting_scheme calc
_refine_ls_wR_factor_gt 0.1195
_refine_ls_wR_factor_ref 0.1333
_reflns_number_gt 3019
_reflns_number_total 4800
_reflns_threshold_expression >2sigma(I)
_cod_data_source_file ic051648lsup1.cif
_cod_data_source_block 5
_cod_original_cell_volume 2090.9(7)
_cod_original_sg_symbol_H-M P2(1)/n
_cod_database_code 4331843

loop_
_symmetry_equiv_pos_as_xyz
'x, y, z'
'-x+1/2, y+1/2, -z+1/2'
'-x, -y, -z'
'x-1/2, -y-1/2, z-1/2'

loop_
_atom_site_label
_atom_site_type_symbol
_atom_site_fract_x
_atom_site_fract_y
_atom_site_fract_z
_atom_site_U_iso_or_equiv
_atom_site_adp_type
_atom_site_occupancy
_atom_site_symmetry_multiplicity
_atom_site_calc_flag
_atom_site_refinement_flags
Br1 Br -0.17292(5) 0.04467(4) -0.48376(3) 0.0564(2) Uani 1 1 d .
Br2 Br 0.11865(5) 0.27571(5) 0.49845(3) 0.0618(2) Uani 1 1 d .
Mn1 Mn 0.05442(6) 0.11844(5) 0.01360(4) 0.03114(18) Uani 1 1 d .
Cl1 Cl 0.89957(13) 0.56909(12) 0.23143(9) 0.0614(4) Uani 1 1 d .
O1 O -0.0793(3) 0.0537(2) -0.07050(17) 0.0333(6) Uani 1 1 d .
O2 O -0.0360(3) 0.1500(2) 0.10125(18) 0.0359(7) Uani 1 1 d .
O3 O 0.0103(3) 0.2698(2) -0.0541(2) 0.0506(8) Uani 1 1 d .
O4 O 0.7986(5) 0.5094(5) 0.1916(3) 0.119(2) Uani 1 1 d .
O5 O 0.8722(7) 0.6688(5) 0.1916(5) 0.141(2) Uani 1 1 d .
O6 O 1.0067(6) 0.5400(8) 0.2130(6) 0.206(5) Uani 1 1 d .
O7 O 0.8989(6) 0.5727(6) 0.3246(3) 0.149(3) Uani 1 1 d .
N1 N 0.1667(3) 0.0856(3) -0.0692(2) 0.0335(8) Uani 1 1 d .
N2 N 0.2123(3) 0.1635(3) 0.0955(2) 0.0332(8) Uani 1 1 d .
C1 C -0.0956(4) 0.0610(3) -0.1623(3) 0.0328(9) Uani 1 1 d .
C2 C -0.2156(4) 0.0538(3) -0.2155(3) 0.0368(10) Uani 1 1 d .
H2A H -0.2822 0.0508 -0.1867 0.044 Uiso 1 1 calc R
C3 C -0.2386(4) 0.0510(3) -0.3107(3) 0.0410(11) Uani 1 1 d .
H3A H -0.3197 0.0457 -0.3452 0.049 Uiso 1 1 calc R
C4 C -0.1399(4) 0.0562(3) -0.3538(3) 0.0400(10) Uani 1 1 d .
C5 C -0.0191(4) 0.0665(3) -0.3034(3) 0.0407(10) Uani 1 1 d .
H5B H 0.0463 0.0713 -0.3334 0.049 Uiso 1 1 calc R
C6 C 0.0049(4) 0.0696(3) -0.2067(3) 0.0393(10) Uani 1 1 d .
C7 C 0.1333(4) 0.0721(3) -0.1565(3) 0.0391(10) Uani 1 1 d .
H7B H 0.1951 0.0633 -0.1893 0.047 Uiso 1 1 calc R
C8 C 0.2978(4) 0.0792(4) -0.0208(3) 0.0394(10) Uani 1 1 d .
H8A H 0.3516 0.0888 -0.0636 0.047 Uiso 1 1 calc R
H8B H 0.3152 0.0127 0.0082 0.047 Uiso 1 1 calc R
C9 C 0.3196(4) 0.1633(4) 0.0510(3) 0.0401(10) Uani 1 1 d .
H9A H 0.3960 0.1506 0.0963 0.048 Uiso 1 1 calc R
H9B H 0.3266 0.2292 0.0224 0.048 Uiso 1 1 calc R
C10 C 0.2259(4) 0.1902(3) 0.1797(3) 0.0365(10) Uani 1 1 d .
H10A H 0.3062 0.2064 0.2113 0.044 Uiso 1 1 calc R
C11 C 0.1299(4) 0.1976(3) 0.2297(3) 0.0333(9) Uani 1 1 d .
C12 C 0.1626(4) 0.2259(3) 0.3236(3) 0.0385(10) Uani 1 1 d .
H12A H 0.2454 0.2380 0.3517 0.046 Uiso 1 1 calc R
C13 C 0.0733(5) 0.2355(3) 0.3727(3) 0.0422(11) Uani 1 1 d .
C14 C -0.0509(5) 0.2195(4) 0.3320(3) 0.0505(12) Uani 1 1 d .
H14A H -0.1110 0.2269 0.3665 0.061 Uiso 1 1 calc R
C15 C -0.0855(4) 0.1928(4) 0.2413(3) 0.0431(11) Uani 1 1 d .
H15A H -0.1693 0.1831 0.2146 0.052 Uiso 1 1 calc R
C16 C 0.0022(4) 0.1798(3) 0.1880(3) 0.0339(9) Uani 1 1 d .
C17 C -0.0353(6) 0.3542(4) -0.0088(4) 0.0676(16) Uani 1 1 d .
H17A H -0.0487 0.4124 -0.0491 0.101 Uiso 1 1 calc R
H17B H 0.0248 0.3713 0.0463 0.101 Uiso 1 1 calc R
H17C H -0.1123 0.3351 0.0067 0.101 Uiso 1 1 calc R

loop_
_atom_site_aniso_label
_atom_site_aniso_U_11
_atom_site_aniso_U_22
_atom_site_aniso_U_33
_atom_site_aniso_U_23
_atom_site_aniso_U_13
_atom_site_aniso_U_12
Br1 0.0731(4) 0.0604(4) 0.0320(3) -0.0014(2) 0.0037(2) -0.0028(3)
Br2 0.0643(4) 0.0804(4) 0.0411(3) -0.0210(2) 0.0129(2) -0.0053(3)
Mn1 0.0322(3) 0.0311(4) 0.0303(3) -0.0017(2) 0.0074(3) -0.0027(3)
Cl1 0.0540(8) 0.0844(10) 0.0464(7) 0.0061(6) 0.0124(6) -0.0126(7)
O1 0.0348(16) 0.0333(16) 0.0311(14) 0.0005(11) 0.0061(12) -0.0032(12)
O2 0.0370(16) 0.0380(16) 0.0331(15) -0.0052(12) 0.0088(13) -0.0033(13)
O3 0.070(2) 0.0298(17) 0.0544(19) 0.0070(14) 0.0182(17) 0.0072(15)
O4 0.112(4) 0.162(5) 0.070(3) 0.008(3) -0.004(3) -0.063(4)
O5 0.197(7) 0.080(4) 0.180(6) 0.028(4) 0.116(5) 0.007(4)
O6 0.102(5) 0.308(12) 0.236(8) 0.108(8) 0.099(5) 0.104(6)
O7 0.168(6) 0.223(7) 0.044(3) 0.004(3) 0.002(3) -0.097(5)
N1 0.0351(19) 0.0317(19) 0.0341(18) -0.0008(14) 0.0087(15) -0.0016(14)
N2 0.0331(19) 0.0303(19) 0.0355(18) 0.0001(14) 0.0059(15) -0.0023(14)
C1 0.042(2) 0.024(2) 0.033(2) 0.0003(16) 0.0090(18) 0.0001(17)
C2 0.036(2) 0.033(2) 0.040(2) 0.0007(18) 0.0057(19) 0.0020(18)
C3 0.047(3) 0.029(2) 0.042(2) 0.0037(18) -0.001(2) 0.0008(19)
C4 0.052(3) 0.035(2) 0.029(2) -0.0010(17) 0.002(2) 0.002(2)
C5 0.049(3) 0.040(3) 0.035(2) 0.0020(18) 0.013(2) -0.001(2)
C6 0.046(3) 0.031(2) 0.041(2) -0.0016(18) 0.009(2) -0.0005(19)
C7 0.042(3) 0.037(2) 0.038(2) -0.0030(18) 0.011(2) -0.0028(19)
C8 0.033(2) 0.048(3) 0.038(2) -0.0004(19) 0.0110(19) 0.005(2)
C9 0.037(2) 0.048(3) 0.036(2) -0.0029(19) 0.0098(19) -0.007(2)
C10 0.035(2) 0.033(2) 0.040(2) -0.0010(18) 0.0067(19) -0.0030(18)
C11 0.039(2) 0.025(2) 0.036(2) -0.0029(16) 0.0097(18) -0.0014(17)
C12 0.043(3) 0.033(2) 0.038(2) -0.0027(18) 0.006(2) -0.0045(19)
C13 0.053(3) 0.038(3) 0.036(2) -0.0076(18) 0.010(2) -0.002(2)
C14 0.053(3) 0.051(3) 0.053(3) -0.010(2) 0.022(2) -0.005(2)
C15 0.040(3) 0.047(3) 0.043(2) -0.007(2) 0.012(2) 0.000(2)
C16 0.042(2) 0.024(2) 0.036(2) -0.0016(16) 0.0092(19) -0.0026(17)
C17 0.085(4) 0.043(3) 0.069(4) 0.001(3) 0.004(3) 0.004(3)

loop_
_atom_type_symbol
_atom_type_description
_atom_type_scat_dispersion_real
_atom_type_scat_dispersion_imag
_atom_type_scat_source
C C 0.0033 0.0016 'International Tables Vol C Tables 4.2.6.8 and 6.1.1.4'
H H 0.0000 0.0000 'International Tables Vol C Tables 4.2.6.8 and 6.1.1.4'
N N 0.0061 0.0033 'International Tables Vol C Tables 4.2.6.8 and 6.1.1.4'
O O 0.0106 0.0060 'International Tables Vol C Tables 4.2.6.8 and 6.1.1.4'
Cl Cl 0.1484 0.1585 'International Tables Vol C Tables 4.2.6.8 and 6.1.1.4'
Mn Mn 0.3368 0.7283 'International Tables Vol C Tables 4.2.6.8 and 6.1.1.4'
Br Br -0.2901 2.4595 'International Tables Vol C Tables 4.2.6.8 and 6.1.1.4'

loop_
_geom_angle_atom_site_label_1
_geom_angle_atom_site_label_2
_geom_angle_atom_site_label_3
_geom_angle
_geom_angle_site_symmetry_3
O2 Mn1 O1 95.99(12) .
O2 Mn1 N1 173.95(13) .
O1 Mn1 N1 89.58(13) .
O2 Mn1 N2 92.01(13) .
O1 Mn1 N2 169.11(13) .
N1 Mn1 N2 82.17(14) .
O2 Mn1 O3 91.42(13) .
O1 Mn1 O3 92.00(12) .
N1 Mn1 O3 90.74(14) .
N2 Mn1 O3 95.19(14) .
O2 Mn1 O1 89.78(11) 3
O1 Mn1 O1 80.16(11) 3
N1 Mn1 O1 88.85(12) 3
N2 Mn1 O1 92.51(12) 3
O3 Mn1 O1 172.16(11) 3
O6 Cl1 O4 114.8(6) .
O6 Cl1 O7 114.7(5) .
O4 Cl1 O7 105.5(3) .
O6 Cl1 O5 106.8(5) .
O4 Cl1 O5 104.9(4) .
O7 Cl1 O5 109.6(5) .
C1 O1 Mn1 123.2(3) .
C1 O1 Mn1 114.0(2) 3
Mn1 O1 Mn1 99.84(11) 3
C16 O2 Mn1 130.4(3) .
C17 O3 Mn1 122.1(3) .
C7 N1 C8 121.4(4) .
C7 N1 Mn1 125.7(3) .
C8 N1 Mn1 112.9(3) .
C10 N2 C9 120.6(3) .
C10 N2 Mn1 125.6(3) .
C9 N2 Mn1 113.8(2) .
O1 C1 C2 118.3(4) .
O1 C1 C6 122.7(4) .
C2 C1 C6 118.9(4) .
C3 C2 C1 121.6(4) .
C3 C2 H2A 119.2 .
C1 C2 H2A 119.2 .
C4 C3 C2 119.4(4) .
C4 C3 H3A 120.3 .
C2 C3 H3A 120.3 .
C5 C4 C3 120.9(4) .
C5 C4 Br1 120.4(4) .
C3 C4 Br1 118.6(3) .
C4 C5 C6 119.9(4) .
C4 C5 H5B 120.0 .
C6 C5 H5B 120.0 .
C1 C6 C5 119.2(4) .
C1 C6 C7 122.4(4) .
C5 C6 C7 118.1(4) .
N1 C7 C6 123.8(4) .
N1 C7 H7B 118.1 .
C6 C7 H7B 118.1 .
N1 C8 C9 107.0(3) .
N1 C8 H8A 110.3 .
C9 C8 H8A 110.3 .
N1 C8 H8B 110.3 .
C9 C8 H8B 110.3 .
H8A C8 H8B 108.6 .
N2 C9 C8 107.5(3) .
N2 C9 H9A 110.2 .
C8 C9 H9A 110.2 .
N2 C9 H9B 110.2 .
C8 C9 H9B 110.2 .
H9A C9 H9B 108.5 .
N2 C10 C11 126.3(4) .
N2 C10 H10A 116.8 .
C11 C10 H10A 116.8 .
C12 C11 C16 118.9(4) .
C12 C11 C10 118.7(4) .
C16 C11 C10 122.4(4) .
C13 C12 C11 120.2(4) .
C13 C12 H12A 119.9 .
C11 C12 H12A 119.9 .
C12 C13 C14 121.0(4) .
C12 C13 Br2 119.6(3) .
C14 C13 Br2 119.4(4) .
C15 C14 C13 120.3(5) .
C15 C14 H14A 119.9 .
C13 C14 H14A 119.9 .
C14 C15 C16 121.3(4) .
C14 C15 H15A 119.3 .
C16 C15 H15A 119.3 .
O2 C16 C15 118.8(4) .
O2 C16 C11 122.9(4) .
C15 C16 C11 118.3(4) .
O3 C17 H17A 109.5 .
O3 C17 H17B 109.5 .
H17A C17 H17B 109.5 .
O3 C17 H17C 109.5 .
H17A C17 H17C 109.5 .
H17B C17 H17C 109.5 .

loop_
_geom_bond_atom_site_label_1
_geom_bond_atom_site_label_2
_geom_bond_distance
_geom_bond_site_symmetry_2
Br1 C4 1.898(4) .
Br2 C13 1.905(4) .
Mn1 O2 1.857(3) .
Mn1 O1 1.908(3) .
Mn1 N1 1.979(4) .
Mn1 N2 1.981(3) .
Mn1 O3 2.222(3) .
Mn1 O1 2.395(3) 3
Cl1 O6 1.326(6) .
Cl1 O4 1.380(5) .
Cl1 O7 1.391(5) .
Cl1 O5 1.434(6) .
O1 C1 1.344(5) .
O1 Mn1 2.395(3) 3
O2 C16 1.327(5) .
O3 C17 1.439(6) .
N1 C7 1.284(5) .
N1 C8 1.467(5) .
N2 C10 1.280(5) .
N2 C9 1.478(5) .
C1 C2 1.386(6) .
C1 C6 1.415(6) .
C2 C3 1.386(6) .
C2 H2A 0.9300 .
C3 C4 1.381(7) .
C3 H3A 0.9300 .
C4 C5 1.383(6) .
C5 C6 1.409(6) .
C5 H5B 0.9300 .
C6 C7 1.447(6) .
C7 H7B 0.9300 .
C8 C9 1.515(6) .
C8 H8A 0.9700 .
C8 H8B 0.9700 .
C9 H9A 0.9700 .
C9 H9B 0.9700 .
C10 C11 1.426(6) .
C10 H10A 0.9300 .
C11 C12 1.416(5) .
C11 C16 1.426(6) .
C12 C13 1.355(7) .
C12 H12A 0.9300 .
C13 C14 1.385(7) .
C14 C15 1.368(6) .
C14 H14A 0.9300 .
C15 C16 1.390(6) .
C15 H15A 0.9300 .
C17 H17A 0.9600 .
C17 H17B 0.9600 .
C17 H17C 0.9600 .
